data_4025865
loop_
_publ_author_name
'Jarugu Narasimha Moorthy'
'Kalyan Senapati'
'Keshaba Nanda Parida'

_publ_contact_author_address
;Departmet of chemistry
Indian Institute of Technology - Kanpur
Kanpur - 208 016
INDIA
;
_publ_contact_author_email moorthy@iitk.ac.in
_publ_contact_author_fax +915122597436
_publ_contact_author_name 'Prof. J. N. Moorthy'
_publ_contact_author_phone +915122597438
_publ_section_title
;
 6-Membered Pseudocyclic IBX Acids: Syntheses, X-ray Structural
 Characterizations, and Oxidation Reactivities in Common Organic Solvents
;
_journal_name_full 'Journal of Organic Chemistry'
_journal_page_first 8416
_journal_page_last 8421
_journal_paper_doi 10.1021/jo101639j
_journal_volume 75
_journal_year 2010
_chemical_formula_moiety 'C10 H11 I O4, C2 H F3 O2'
_chemical_formula_sum 'C12 H12 F3 I O6'
_chemical_formula_weight 436.12
_chemical_melting_point 435.1(10)
_chemical_name_common '2-(2-iodylphenyl)-2-methylpropanoic acid'
_chemical_name_systematic
; 
 Pseudocyclic IBX Acid1
;
_space_group_IT_number 2
_symmetry_cell_setting triclinic
_symmetry_Int_Tables_number 2
_symmetry_space_group_name_Hall '-P 1'
_symmetry_space_group_name_H-M 'P -1'
_atom_sites_solution_hydrogens geom
_atom_sites_solution_primary direct
_atom_sites_solution_secondary difmap
_audit_creation_method SHELXL-97
_cell_angle_alpha 89.811(4)
_cell_angle_beta 68.309(3)
_cell_angle_gamma 72.842(4)
_cell_formula_units_Z 4
_cell_length_a 10.195(2)
_cell_length_b 12.572(3)
_cell_length_c 13.120(3)
_cell_measurement_reflns_used 4877
_cell_measurement_temperature 100(2)
_cell_measurement_theta_max 28.25
_cell_measurement_theta_min 2.24
_cell_volume 1482.4(6)
_computing_cell_refinement 'Bruker SAINT'
_computing_data_collection 'Bruker APEX'
_computing_data_reduction 'Bruker SAINT'
_computing_molecular_graphics 'SHELXL 5.1, XP (Sheldrick, 1994)'
_computing_publication_material SHELXS-97
_computing_structure_refinement 'SHELXL-97 (Sheldrick, 2008)'
_computing_structure_solution 'SHELXS-97 (Sheldrick, 2008)'
_diffrn_ambient_temperature 100(2)
_diffrn_measured_fraction_theta_full 0.970
_diffrn_measured_fraction_theta_max 0.970
_diffrn_measurement_device_type 'Bruker SMART APEX'
_diffrn_measurement_method 'phi and omega scans'
_diffrn_radiation_monochromator graphite
_diffrn_radiation_source 'fine-focus sealed tube'
_diffrn_radiation_type MoK\a
_diffrn_radiation_wavelength 0.71073
_diffrn_reflns_av_R_equivalents 0.0201
_diffrn_reflns_av_sigmaI/netI 0.0373
_diffrn_reflns_limit_h_max 12
_diffrn_reflns_limit_h_min -11
_diffrn_reflns_limit_k_max 14
_diffrn_reflns_limit_k_min -8
_diffrn_reflns_limit_l_max 15
_diffrn_reflns_limit_l_min -14
_diffrn_reflns_number 7491
_diffrn_reflns_theta_full 25.00
_diffrn_reflns_theta_max 25.00
_diffrn_reflns_theta_min 2.24
_exptl_absorpt_coefficient_mu 2.219
_exptl_absorpt_correction_type none
_exptl_crystal_colour colorless
_exptl_crystal_density_diffrn 1.954
_exptl_crystal_density_method 'not measured'
_exptl_crystal_description blacks
_exptl_crystal_F_000 848
_exptl_crystal_size_max 0.1
_exptl_crystal_size_mid 0.1
_exptl_crystal_size_min 0.1
_refine_diff_density_max 1.162
_refine_diff_density_min -0.646
_refine_diff_density_rms 0.115
_refine_ls_extinction_method none
_refine_ls_goodness_of_fit_ref 1.064
_refine_ls_hydrogen_treatment mixed
_refine_ls_matrix_type full
_refine_ls_number_parameters 408
_refine_ls_number_reflns 5063
_refine_ls_number_restraints 0
_refine_ls_restrained_S_all 1.064
_refine_ls_R_factor_all 0.0325
_refine_ls_R_factor_gt 0.0287
_refine_ls_shift/su_max 0.001
_refine_ls_shift/su_mean 0.000
_refine_ls_structure_factor_coef Fsqd
_refine_ls_weighting_details 'calc w=1/[\s^2^(Fo^2^)+(0.0449P)^2^+0.3984P] where P=(Fo^2^+2Fc^2^)/3'
_refine_ls_weighting_scheme calc
_refine_ls_wR_factor_gt 0.0758
_refine_ls_wR_factor_ref 0.0789
_reflns_number_gt 4526
_reflns_number_total 5063
_reflns_threshold_expression >2sigma(I)
_cod_data_source_file jo101639j_si_001.cif
_cod_data_source_block 25augbm
_cod_depositor_comments
;
The following automatic conversions were performed:

'_chemical_melting_point' value '161-163 C' was changed to
'435.1(10)' - it was converted from degrees Celsius(C) to Kelvins(K),
the average value was taken and precision was estimated.

Automatic conversion script
Id: cif_fix_values 1569 2011-02-09 13:29:24Z adriana 

The following automatic conversions were performed:

'_symmetry_cell_setting' value 'Triclinic' changed to 'triclinic'
according to the built-in table from CIF Core dictionary named
'cif_core.dic' version 2.4.1 from 2010-06-29.

Automatic conversion script
Id: cif_fix_values 1646 2011-03-28 12:23:43Z adriana 
;
_cod_database_code 4025865

loop_
_symmetry_equiv_pos_as_xyz
'x, y, z'
'-x, -y, -z'

loop_
_atom_site_label
_atom_site_type_symbol
_atom_site_fract_x
_atom_site_fract_y
_atom_site_fract_z
_atom_site_U_iso_or_equiv
_atom_site_adp_type
_atom_site_occupancy
_atom_site_symmetry_multiplicity
_atom_site_calc_flag
_atom_site_refinement_flags
_atom_site_disorder_assembly
_atom_site_disorder_group
I1 I -0.11291(2) 0.628037(18) 0.459863(17) 0.01300(9) Uani 1 1 d . . .
I2 I 0.55217(2) 0.611774(18) 0.423155(18) 0.01300(9) Uani 1 1 d . . .
C25 C 0.3300(4) 0.8709(3) 0.3817(3) 0.0183(8) Uani 1 1 d . . .
O10 O 0.7506(3) 0.5342(2) 0.3739(2) 0.0164(5) Uani 1 1 d . . .
O4 O -0.3087(3) 0.7154(2) 0.5219(2) 0.0166(5) Uani 1 1 d . . .
O11 O 0.5034(3) 0.4943(2) 0.3853(2) 0.0170(5) Uani 1 1 d . . .
O3 O -0.0469(3) 0.6992(2) 0.5401(2) 0.0220(6) Uani 1 1 d . . .
O1 O 0.3856(3) 0.5181(2) 0.2378(2) 0.0218(6) Uani 1 1 d . . .
H1 H 0.4145 0.5077 0.2903 0.033 Uiso 1 1 calc R . .
O2 O 0.1717(3) 0.5218(2) 0.3694(2) 0.0183(6) Uani 1 1 d . . .
C18 C 0.5743(4) 0.7026(3) 0.2844(3) 0.0149(7) Uani 1 1 d . . .
C17 C 0.7038(4) 0.6505(3) 0.1937(3) 0.0175(8) Uani 1 1 d . . .
H17 H 0.7680 0.5795 0.1970 0.021 Uiso 1 1 calc R . .
C6 C -0.0594(4) 0.7083(3) 0.3136(3) 0.0144(7) Uani 1 1 d . . .
C1 C 0.0635(4) 0.6640(3) 0.2129(3) 0.0144(7) Uani 1 1 d . . .
O17 O 0.2969(3) 0.6968(2) 0.4466(2) 0.0188(6) Uani 1 1 d . . .
C21 C 0.2382(4) 0.7932(3) 0.4304(3) 0.0161(8) Uani 1 1 d . . .
O18 O 0.0973(3) 0.8327(2) 0.4531(2) 0.0224(6) Uani 1 1 d . . .
H18 H 0.0570 0.7838 0.4788 0.034 Uiso 1 1 calc R . .
C7 C 0.1769(4) 0.5450(3) 0.1860(3) 0.0160(8) Uani 1 1 d . . .
C9 C 0.2985(4) 0.5249(3) 0.0700(3) 0.0201(8) Uani 1 1 d . . .
H9A H 0.3502 0.5808 0.0624 0.030 Uiso 1 1 calc R . .
H9B H 0.2535 0.5313 0.0150 0.030 Uiso 1 1 calc R . .
H9C H 0.3699 0.4496 0.0583 0.030 Uiso 1 1 calc R . .
C3 C -0.0244(4) 0.8442(3) 0.1481(3) 0.0235(9) Uani 1 1 d . . .
H3 H -0.0108 0.8905 0.0902 0.028 Uiso 1 1 calc R . .
C16 C 0.7398(4) 0.7023(4) 0.0976(3) 0.0248(9) Uani 1 1 d . . .
H16 H 0.8293 0.6684 0.0354 0.030 Uiso 1 1 calc R . .
C10 C 0.2462(4) 0.5270(3) 0.2730(3) 0.0152(8) Uani 1 1 d . . .
C2 C 0.0755(4) 0.7369(3) 0.1314(3) 0.0196(8) Uani 1 1 d . . .
H2 H 0.1554 0.7118 0.0615 0.023 Uiso 1 1 calc R . .
C5 C -0.1592(4) 0.8153(3) 0.3314(3) 0.0184(8) Uani 1 1 d . . .
H5 H -0.2390 0.8415 0.4013 0.022 Uiso 1 1 calc R . .
C8 C 0.0975(4) 0.4568(3) 0.1939(3) 0.0180(8) Uani 1 1 d . . .
H8A H 0.1711 0.3817 0.1730 0.027 Uiso 1 1 calc R . .
H8B H 0.0445 0.4699 0.1438 0.027 Uiso 1 1 calc R . .
H8C H 0.0264 0.4624 0.2698 0.027 Uiso 1 1 calc R . .
C4 C -0.1437(4) 0.8845(3) 0.2485(3) 0.0217(8) Uani 1 1 d . . .
H4 H -0.2128 0.9575 0.2598 0.026 Uiso 1 1 calc R . .
C15 C 0.6418(4) 0.8046(4) 0.0951(3) 0.0256(9) Uani 1 1 d . . .
H15 H 0.6642 0.8413 0.0304 0.031 Uiso 1 1 calc R . .
F4 F 0.0473(3) 0.89933(19) 0.7245(2) 0.0318(6) Uani 1 1 d . . .
F2 F 0.5232(3) 0.0927(2) 0.0776(2) 0.0410(7) Uani 1 1 d . . .
F5 F 0.0065(4) 0.8938(2) 0.8955(2) 0.0504(8) Uani 1 1 d . . .
F3 F 0.5795(3) 0.2434(2) 0.0495(2) 0.0449(7) Uani 1 1 d . . .
O7 O 0.1540(3) 0.6841(2) 0.6796(2) 0.0257(6) Uani 1 1 d . . .
H7 H 0.1994 0.6149 0.6675 0.039 Uiso 1 1 calc R . .
F1 F 0.7396(3) 0.0937(3) 0.0578(2) 0.0586(9) Uani 1 1 d . . .
O6 O 0.4039(3) 0.2312(3) 0.2688(3) 0.0382(8) Uani 1 1 d . . .
C11 C 0.5436(4) 0.1845(3) 0.2261(3) 0.0242(9) Uani 1 1 d . . .
O8 O 0.1249(3) 0.6658(2) 0.8578(2) 0.0318(7) Uani 1 1 d . . .
C14 C 0.1097(4) 0.7180(3) 0.7847(3) 0.0217(8) Uani 1 1 d . . .
F6 F -0.1315(3) 0.8445(2) 0.8284(2) 0.0448(7) Uani 1 1 d . . .
O5 O 0.6321(4) 0.1673(3) 0.2702(3) 0.0478(9) Uani 1 1 d . . .
C13 C 0.0089(5) 0.8402(3) 0.8077(3) 0.0261(9) Uani 1 1 d . . .
C12 C 0.5991(5) 0.1527(4) 0.1010(3) 0.0272(9) Uani 1 1 d . . .
C19 C 0.3722(4) 0.9075(3) 0.4766(3) 0.0216(8) Uani 1 1 d . . .
H19A H 0.2812 0.9462 0.5404 0.032 Uiso 1 1 calc R . .
H19B H 0.4314 0.9582 0.4503 0.032 Uiso 1 1 calc R . .
H19C H 0.4302 0.8411 0.4982 0.032 Uiso 1 1 calc R . .
C23 C 0.4726(4) 0.8068(3) 0.2841(3) 0.0156(8) Uani 1 1 d . . .
C24 C 0.5121(4) 0.8538(3) 0.1854(3) 0.0236(9) Uani 1 1 d . . .
H24 H 0.4464 0.9231 0.1801 0.028 Uiso 1 1 calc R . .
C26 C 0.2340(5) 0.9768(3) 0.3551(4) 0.0284(10) Uani 1 1 d . . .
H26A H 0.2096 0.9577 0.2934 0.043 Uiso 1 1 calc R . .
H26B H 0.2888 1.0310 0.3347 0.043 Uiso 1 1 calc R . .
H26C H 0.1420 1.0097 0.4201 0.043 Uiso 1 1 calc R . .
H1F H 0.367(7) 0.245(5) 0.339(6) 0.08(2) Uiso 1 1 d . . .

loop_
_atom_site_aniso_label
_atom_site_aniso_U_11
_atom_site_aniso_U_22
_atom_site_aniso_U_33
_atom_site_aniso_U_23
_atom_site_aniso_U_13
_atom_site_aniso_U_12
I1 0.01261(13) 0.01626(14) 0.01216(14) 0.00250(9) -0.00543(10) -0.00662(10)
I2 0.01337(13) 0.01259(14) 0.01524(14) 0.00167(9) -0.00698(10) -0.00533(10)
C25 0.0096(17) 0.0124(18) 0.030(2) 0.0057(16) -0.0038(16) -0.0050(14)
O10 0.0111(12) 0.0137(13) 0.0247(14) -0.0011(11) -0.0093(11) -0.0010(10)
O4 0.0093(12) 0.0208(14) 0.0150(13) -0.0026(10) -0.0012(10) -0.0025(10)
O11 0.0183(13) 0.0136(13) 0.0247(14) 0.0021(11) -0.0135(11) -0.0065(10)
O3 0.0211(14) 0.0340(16) 0.0176(14) -0.0011(12) -0.0094(11) -0.0158(12)
O1 0.0168(14) 0.0360(17) 0.0160(14) 0.0021(12) -0.0073(11) -0.0120(12)
O2 0.0168(13) 0.0268(15) 0.0147(14) 0.0089(11) -0.0067(11) -0.0108(11)
C18 0.0188(18) 0.0205(19) 0.0114(17) 0.0045(15) -0.0077(15) -0.0121(15)
C17 0.0167(18) 0.019(2) 0.020(2) -0.0006(15) -0.0083(16) -0.0076(15)
C6 0.0190(18) 0.0179(19) 0.0125(18) 0.0050(15) -0.0083(15) -0.0118(15)
C1 0.0177(18) 0.0156(18) 0.0160(18) 0.0015(15) -0.0102(15) -0.0092(15)
O17 0.0161(13) 0.0196(14) 0.0231(14) 0.0084(11) -0.0073(11) -0.0095(11)
C21 0.0132(18) 0.020(2) 0.0136(18) -0.0024(15) -0.0038(15) -0.0041(15)
O18 0.0162(13) 0.0209(15) 0.0299(16) 0.0029(12) -0.0089(12) -0.0055(11)
C7 0.0150(18) 0.020(2) 0.0152(18) 0.0030(15) -0.0071(15) -0.0075(15)
C9 0.0149(18) 0.025(2) 0.017(2) 0.0019(16) -0.0045(16) -0.0036(16)
C3 0.028(2) 0.025(2) 0.021(2) 0.0084(17) -0.0118(18) -0.0109(18)
C16 0.022(2) 0.036(2) 0.016(2) -0.0010(17) -0.0052(17) -0.0126(18)
C10 0.0153(18) 0.0113(18) 0.021(2) 0.0017(15) -0.0079(16) -0.0052(14)
C2 0.024(2) 0.024(2) 0.0126(18) 0.0035(15) -0.0062(16) -0.0110(17)
C5 0.0181(19) 0.019(2) 0.0189(19) 0.0005(15) -0.0077(16) -0.0058(15)
C8 0.0175(19) 0.019(2) 0.020(2) -0.0036(15) -0.0073(16) -0.0089(15)
C4 0.025(2) 0.0135(19) 0.031(2) 0.0054(16) -0.0143(18) -0.0081(16)
C15 0.027(2) 0.037(2) 0.016(2) 0.0120(18) -0.0106(18) -0.0123(19)
F4 0.0355(14) 0.0243(13) 0.0323(14) 0.0073(11) -0.0115(11) -0.0070(11)
F2 0.0593(18) 0.0403(16) 0.0271(14) -0.0004(12) -0.0137(13) -0.0245(14)
F5 0.083(2) 0.0280(15) 0.0374(16) -0.0096(12) -0.0312(16) -0.0040(14)
F3 0.0659(19) 0.0394(16) 0.0251(14) 0.0120(12) -0.0080(13) -0.0229(14)
O7 0.0311(16) 0.0224(15) 0.0231(15) 0.0006(12) -0.0117(13) -0.0060(12)
F1 0.0334(16) 0.078(2) 0.0340(16) -0.0103(15) -0.0007(13) 0.0094(15)
O6 0.0226(17) 0.064(2) 0.0173(16) -0.0049(15) -0.0048(14) -0.0015(15)
C11 0.025(2) 0.024(2) 0.020(2) 0.0029(17) -0.0064(18) -0.0056(17)
O8 0.0443(18) 0.0317(17) 0.0230(16) 0.0040(13) -0.0170(14) -0.0119(14)
C14 0.030(2) 0.021(2) 0.016(2) 0.0018(16) -0.0065(17) -0.0148(17)
F6 0.0244(14) 0.0423(16) 0.0552(18) 0.0075(13) -0.0038(13) -0.0075(12)
O5 0.0335(18) 0.067(3) 0.0361(19) 0.0012(17) -0.0150(16) -0.0033(17)
C13 0.029(2) 0.025(2) 0.025(2) 0.0011(18) -0.0086(18) -0.0115(18)
C12 0.029(2) 0.028(2) 0.019(2) 0.0038(18) -0.0051(18) -0.0055(18)
C19 0.023(2) 0.0149(19) 0.027(2) -0.0038(16) -0.0088(17) -0.0064(16)
C23 0.0155(18) 0.0168(19) 0.0158(19) 0.0021(15) -0.0063(15) -0.0070(15)
C24 0.024(2) 0.027(2) 0.023(2) 0.0110(17) -0.0113(18) -0.0103(17)
C26 0.025(2) 0.017(2) 0.038(3) 0.0107(18) -0.0088(19) -0.0045(17)

loop_
_atom_type_symbol
_atom_type_description
_atom_type_scat_dispersion_real
_atom_type_scat_dispersion_imag
_atom_type_scat_source
C C 0.0033 0.0016 'International Tables Vol C Tables 4.2.6.8 and 6.1.1.4'
H H 0.0000 0.0000 'International Tables Vol C Tables 4.2.6.8 and 6.1.1.4'
O O 0.0106 0.0060 'International Tables Vol C Tables 4.2.6.8 and 6.1.1.4'
F F 0.0171 0.0103 'International Tables Vol C Tables 4.2.6.8 and 6.1.1.4'
I I -0.4742 1.8119 'International Tables Vol C Tables 4.2.6.8 and 6.1.1.4'

loop_
_geom_angle_atom_site_label_1
_geom_angle_atom_site_label_2
_geom_angle_atom_site_label_3
_geom_angle
_geom_angle_site_symmetry_1
_geom_angle_site_symmetry_3
_geom_angle_publ_flag
O3 I1 O4 96.62(12) . . ?
O3 I1 C6 100.11(13) . . ?
O4 I1 C6 95.65(13) . . ?
O11 I2 O10 93.98(11) . . ?
O11 I2 C18 102.91(13) . . ?
O10 I2 C18 94.07(13) . . ?
O11 I2 O17 77.34(10) . . ?
O10 I2 O17 166.62(10) . . ?
C18 I2 O17 78.25(11) . . ?
C21 C25 C26 110.0(3) . . ?
C21 C25 C23 110.0(3) . . ?
C26 C25 C23 114.6(3) . . ?
C21 C25 C19 105.5(3) . . ?
C26 C25 C19 107.1(3) . . ?
C23 C25 C19 109.1(3) . . ?
C17 C18 C23 122.9(3) . . ?
C17 C18 I2 112.6(3) . . ?
C23 C18 I2 124.5(3) . . ?
C18 C17 C16 120.0(4) . . ?
C5 C6 C1 123.2(3) . . ?
C5 C6 I1 110.4(3) . . ?
C1 C6 I1 126.4(3) . . ?
C2 C1 C6 114.4(3) . . ?
C2 C1 C7 119.5(3) . . ?
C6 C1 C7 126.1(3) . . ?
C21 O17 I2 127.3(2) . . ?
O17 C21 O18 121.9(3) . . ?
O17 C21 C25 121.4(3) . . ?
O18 C21 C25 116.7(3) . . ?
C9 C7 C10 110.3(3) . . ?
C9 C7 C8 107.8(3) . . ?
C10 C7 C8 107.2(3) . . ?
C9 C7 C1 112.7(3) . . ?
C10 C7 C1 108.6(3) . . ?
C8 C7 C1 110.2(3) . . ?
C4 C3 C2 120.8(4) . . ?
C15 C16 C17 118.3(4) . . ?
O2 C10 O1 123.2(3) . . ?
O2 C10 C7 121.0(3) . . ?
O1 C10 C7 115.8(3) . . ?
C3 C2 C1 123.0(4) . . ?
C4 C5 C6 120.6(4) . . ?
C5 C4 C3 118.1(4) . . ?
C24 C15 C16 120.8(4) . . ?
O5 C11 O6 128.7(4) . . ?
O5 C11 C12 119.7(4) . . ?
O6 C11 C12 111.6(4) . . ?
O8 C14 O7 129.6(4) . . ?
O8 C14 C13 121.4(4) . . ?
O7 C14 C13 108.4(3) . . ?
F4 C13 F5 107.2(3) . . ?
F4 C13 F6 106.6(3) . . ?
F5 C13 F6 106.8(3) . . ?
F4 C13 C14 113.7(3) . . ?
F5 C13 C14 111.9(3) . . ?
F6 C13 C14 110.2(3) . . ?
F1 C12 F3 108.2(4) . . ?
F1 C12 F2 107.5(4) . . ?
F3 C12 F2 106.3(3) . . ?
F1 C12 C11 112.3(4) . . ?
F3 C12 C11 111.0(3) . . ?
F2 C12 C11 111.2(3) . . ?
C24 C23 C18 114.9(3) . . ?
C24 C23 C25 119.2(3) . . ?
C18 C23 C25 125.9(3) . . ?
C15 C24 C23 123.2(4) . . ?

loop_
_geom_bond_atom_site_label_1
_geom_bond_atom_site_label_2
_geom_bond_distance
_geom_bond_site_symmetry_2
_geom_bond_publ_flag
I1 O3 1.802(3) . ?
I1 O4 1.835(2) . ?
I1 C6 2.130(3) . ?
I2 O11 1.816(2) . ?
I2 O10 1.826(2) . ?
I2 C18 2.122(3) . ?
I2 O17 2.404(2) . ?
C25 C21 1.527(5) . ?
C25 C26 1.528(5) . ?
C25 C23 1.530(5) . ?
C25 C19 1.568(5) . ?
O1 C10 1.291(4) . ?
O2 C10 1.224(4) . ?
C18 C17 1.387(5) . ?
C18 C23 1.411(5) . ?
C17 C16 1.394(5) . ?
C6 C5 1.385(5) . ?
C6 C1 1.413(5) . ?
C1 C2 1.400(5) . ?
C1 C7 1.542(5) . ?
O17 C21 1.239(4) . ?
C21 O18 1.290(4) . ?
C7 C9 1.530(5) . ?
C7 C10 1.534(5) . ?
C7 C8 1.538(5) . ?
C3 C4 1.388(6) . ?
C3 C2 1.389(6) . ?
C16 C15 1.385(6) . ?
C5 C4 1.383(5) . ?
C15 C24 1.378(6) . ?
F4 C13 1.323(5) . ?
F2 C12 1.334(5) . ?
F5 C13 1.325(5) . ?
F3 C12 1.326(5) . ?
O7 C14 1.310(5) . ?
F1 C12 1.303(5) . ?
O6 C11 1.267(5) . ?
C11 O5 1.211(5) . ?
C11 C12 1.537(6) . ?
O8 C14 1.192(5) . ?
C14 C13 1.533(6) . ?
F6 C13 1.339(5) . ?
C23 C24 1.392(5) . ?
